data_7053536
loop_
_publ_author_name
'Hashimoto, Hisako'
'Fukuda, Tetsuya'
'Tobita, Hiromi'

_publ_section_title
;
 Reactions of a hydrido(hydrogermylene)tungsten complex with some
 heterocumulenes: hydrogermylation and thermal rearrangement
;
_journal_issue 8
_journal_name_full 'New Journal of Chemistry'
_journal_page_first 1723
_journal_paper_doi 10.1039/c0nj00137f
_journal_volume 34
_journal_year 2010
_chemical_formula_sum 'C29 H49 Ge N O2 S Si3 W'
_chemical_formula_weight 816.46
_chemical_name_systematic
;
?
;
_space_group_IT_number 14
_symmetry_cell_setting monoclinic
_symmetry_space_group_name_Hall '-P 2yn'
_symmetry_space_group_name_H-M 'P 1 21/n 1'
_atom_sites_solution_hydrogens geom
_atom_sites_solution_primary direct
_atom_sites_solution_secondary difmap
_audit_creation_method SHELXL-97
_cell_angle_alpha 90.00
_cell_angle_beta 94.9373(10)
_cell_angle_gamma 90.00
_cell_formula_units_Z 4
_cell_length_a 8.9678(4)
_cell_length_b 25.2891(6)
_cell_length_c 15.0542(6)
_cell_measurement_reflns_used 7689
_cell_measurement_temperature 150(2)
_cell_measurement_theta_max 27.48
_cell_measurement_theta_min 1.58
_cell_volume 3401.4(2)
_computing_cell_refinement PROCESS-AUTO
_computing_data_collection PROCESS-AUTO
_computing_data_reduction 'teXsan Ver. 1.11'
_computing_molecular_graphics ORTEP
_computing_publication_material 'Yadokari-XG 2009 (Wakita, Nemoto et al., 2009)'
_computing_structure_refinement 'SHELXL-97 (Sheldrick, 1997)'
_computing_structure_solution 'SHELXS-97 (Sheldrick, 1990)'
_diffrn_ambient_temperature 150(2)
_diffrn_detector_area_resol_mean 10.0
_diffrn_measured_fraction_theta_full 0.986
_diffrn_measured_fraction_theta_max 0.986
_diffrn_measurement_device_type 'Rigaku RAXIS-RAPID Imaging Plate'
_diffrn_measurement_method \w
_diffrn_radiation_monochromator graphite
_diffrn_radiation_source 'fine-focus sealed tube'
_diffrn_radiation_type MoK\a
_diffrn_radiation_wavelength 0.71069
_diffrn_reflns_av_R_equivalents 0.0802
_diffrn_reflns_av_sigmaI/netI 0.0573
_diffrn_reflns_limit_h_max 11
_diffrn_reflns_limit_h_min -11
_diffrn_reflns_limit_k_max 32
_diffrn_reflns_limit_k_min -32
_diffrn_reflns_limit_l_max 17
_diffrn_reflns_limit_l_min -19
_diffrn_reflns_number 30578
_diffrn_reflns_theta_full 27.48
_diffrn_reflns_theta_max 27.48
_diffrn_reflns_theta_min 1.58
_exptl_absorpt_coefficient_mu 4.456
_exptl_absorpt_correction_T_max 0.7170
_exptl_absorpt_correction_T_min 0.6169
_exptl_absorpt_correction_type integration
_exptl_absorpt_process_details 'NUMABS (Higashi, 1999)'
_exptl_crystal_colour 'orange red'
_exptl_crystal_density_diffrn 1.594
_exptl_crystal_density_method 'not measured'
_exptl_crystal_description block
_exptl_crystal_F_000 1640
_exptl_crystal_size_max 0.12
_exptl_crystal_size_mid 0.11
_exptl_crystal_size_min 0.08
_refine_diff_density_max 1.115
_refine_diff_density_min -2.884
_refine_diff_density_rms 0.294
_refine_ls_extinction_method none
_refine_ls_goodness_of_fit_ref 1.326
_refine_ls_hydrogen_treatment mixed
_refine_ls_matrix_type full
_refine_ls_number_parameters 356
_refine_ls_number_reflns 7689
_refine_ls_number_restraints 0
_refine_ls_restrained_S_all 1.326
_refine_ls_R_factor_all 0.0830
_refine_ls_R_factor_gt 0.0646
_refine_ls_shift/su_max 0.000
_refine_ls_shift/su_mean 0.000
_refine_ls_structure_factor_coef Fsqd
_refine_ls_weighting_details 'calc w=1/[\s^2^(Fo^2^)+(0.0444P)^2^+26.1991P] where P=(Fo^2^+2Fc^2^)/3'
_refine_ls_weighting_scheme calc
_refine_ls_wR_factor_gt 0.1257
_refine_ls_wR_factor_ref 0.1358
_reflns_number_gt 6505
_reflns_number_total 7689
_reflns_threshold_expression >2sigma(I)
_cod_data_source_file c0nj00137f.txt
_cod_data_source_block PhNCS2
_cod_original_sg_symbol_H-M 'P 21/n'
_cod_database_code 7053536

loop_
_symmetry_equiv_pos_as_xyz
'x, y, z'
'-x+1/2, y+1/2, -z+1/2'
'-x, -y, -z'
'x-1/2, -y-1/2, z-1/2'

loop_
_atom_site_label
_atom_site_type_symbol
_atom_site_fract_x
_atom_site_fract_y
_atom_site_fract_z
_atom_site_U_iso_or_equiv
_atom_site_adp_type
_atom_site_occupancy
_atom_site_symmetry_multiplicity
_atom_site_calc_flag
_atom_site_refinement_flags
W1 W 0.06110(4) 0.109432(12) 0.19480(2) 0.01104(10) Uani 1 1 d .
Ge1 Ge -0.01043(9) 0.20580(3) 0.13958(6) 0.01097(18) Uani 1 1 d .
H1 H -0.014(10) 0.213(3) 0.043(6) 0.02(2) Uiso 1 1 d .
S1 S -0.2689(2) 0.19488(8) 0.14505(15) 0.0183(4) Uani 1 1 d .
C1 C -0.2582(10) 0.1532(3) 0.2352(6) 0.0162(17) Uani 1 1 d .
H2 H -0.3453 0.1509 0.2667 0.019 Uiso 1 1 calc R
N1 N -0.1449(8) 0.1242(3) 0.2657(5) 0.0139(14) Uani 1 1 d .
C2 C 0.2617(10) 0.1397(3) 0.2012(6) 0.0179(18) Uani 1 1 d .
O1 O 0.3875(8) 0.1504(3) 0.2066(5) 0.0306(16) Uani 1 1 d .
C3 C 0.1663(10) 0.0898(3) 0.3101(6) 0.0167(17) Uani 1 1 d .
O2 O 0.2464(8) 0.0747(3) 0.3695(4) 0.0268(15) Uani 1 1 d .
C4 C -0.0307(10) 0.0803(3) 0.0470(6) 0.0182(18) Uani 1 1 d .
C5 C 0.1286(11) 0.0724(3) 0.0631(6) 0.0207(19) Uani 1 1 d .
C6 C 0.1518(10) 0.0349(3) 0.1348(6) 0.0186(18) Uani 1 1 d .
C7 C 0.0109(9) 0.0212(3) 0.1657(6) 0.0150(16) Uiso 1 1 d .
C8 C -0.1039(10) 0.0491(3) 0.1079(6) 0.0166(17) Uani 1 1 d .
C9 C -0.1059(12) 0.1102(4) -0.0311(6) 0.027(2) Uani 1 1 d .
H3 H -0.1235 0.0862 -0.0822 0.040 Uiso 1 1 calc R
H4 H -0.0414 0.1393 -0.0470 0.040 Uiso 1 1 calc R
H5 H -0.2017 0.1243 -0.0151 0.040 Uiso 1 1 calc R
C10 C 0.2451(12) 0.0938(4) 0.0067(7) 0.030(2) Uani 1 1 d .
H6 H 0.3438 0.0916 0.0399 0.044 Uiso 1 1 calc R
H7 H 0.2222 0.1308 -0.0085 0.044 Uiso 1 1 calc R
H8 H 0.2452 0.0729 -0.0481 0.044 Uiso 1 1 calc R
C11 C 0.3003(10) 0.0103(3) 0.1650(6) 0.0208(18) Uani 1 1 d .
H9 H 0.2987 -0.0021 0.2266 0.031 Uiso 1 1 calc R
H10 H 0.3798 0.0366 0.1618 0.031 Uiso 1 1 calc R
H11 H 0.3191 -0.0197 0.1263 0.031 Uiso 1 1 calc R
C12 C -0.0213(12) -0.0207(4) 0.2317(7) 0.028(2) Uani 1 1 d .
H12 H -0.0490 -0.0536 0.2001 0.042 Uiso 1 1 calc R
H13 H -0.1039 -0.0091 0.2656 0.042 Uiso 1 1 calc R
H14 H 0.0681 -0.0267 0.2726 0.042 Uiso 1 1 calc R
C13 C -0.2711(11) 0.0419(4) 0.1059(7) 0.027(2) Uani 1 1 d .
H15 H -0.3194 0.0765 0.1090 0.040 Uiso 1 1 calc R
H16 H -0.2947 0.0203 0.1570 0.040 Uiso 1 1 calc R
H17 H -0.3079 0.0241 0.0505 0.040 Uiso 1 1 calc R
C14 C -0.1737(11) 0.0942(3) 0.3442(6) 0.0211(19) Uani 1 1 d .
C15 C -0.0796(11) 0.0981(4) 0.4219(6) 0.024(2) Uani 1 1 d .
H18 H 0.0034 0.1216 0.4250 0.029 Uiso 1 1 calc R
C16 C -0.1068(14) 0.0679(4) 0.4945(7) 0.038(3) Uani 1 1 d .
H19 H -0.0393 0.0700 0.5466 0.046 Uiso 1 1 calc R
C17 C -0.2272(16) 0.0349(4) 0.4947(8) 0.046(3) Uani 1 1 d .
H20 H -0.2419 0.0137 0.5454 0.055 Uiso 1 1 calc R
C18 C -0.3279(15) 0.0329(4) 0.4192(8) 0.041(3) Uani 1 1 d .
H21 H -0.4147 0.0113 0.4187 0.049 Uiso 1 1 calc R
C19 C -0.3012(12) 0.0624(4) 0.3448(7) 0.028(2) Uani 1 1 d .
H22 H -0.3705 0.0611 0.2935 0.033 Uiso 1 1 calc R
C20 C 0.0226(9) 0.2827(3) 0.1752(5) 0.0121(16) Uani 1 1 d .
Si1 Si 0.2353(3) 0.28963(9) 0.19503(15) 0.0133(4) Uani 1 1 d .
Si2 Si -0.0524(3) 0.32471(9) 0.07661(16) 0.0156(5) Uani 1 1 d .
Si3 Si -0.0689(3) 0.30025(9) 0.28057(16) 0.0163(5) Uani 1 1 d .
C21 C 0.3031(10) 0.3601(3) 0.1967(6) 0.0198(18) Uani 1 1 d .
H23 H 0.2630 0.3790 0.2463 0.030 Uiso 1 1 calc R
H24 H 0.2688 0.3773 0.1404 0.030 Uiso 1 1 calc R
H25 H 0.4127 0.3606 0.2045 0.030 Uiso 1 1 calc R
C22 C 0.3091(10) 0.2608(4) 0.3053(6) 0.0201(18) Uani 1 1 d .
H26 H 0.4185 0.2585 0.3079 0.030 Uiso 1 1 calc R
H27 H 0.2673 0.2253 0.3117 0.030 Uiso 1 1 calc R
H28 H 0.2801 0.2835 0.3537 0.030 Uiso 1 1 calc R
C23 C 0.3322(10) 0.2573(3) 0.1035(6) 0.0196(18) Uani 1 1 d .
H29 H 0.3350 0.2819 0.0533 0.029 Uiso 1 1 calc R
H30 H 0.2775 0.2253 0.0835 0.029 Uiso 1 1 calc R
H31 H 0.4346 0.2479 0.1258 0.029 Uiso 1 1 calc R
C24 C -0.2458(10) 0.3060(4) 0.0309(7) 0.024(2) Uani 1 1 d .
H32 H -0.2458 0.2694 0.0096 0.036 Uiso 1 1 calc R
H33 H -0.2784 0.3296 -0.0188 0.036 Uiso 1 1 calc R
H34 H -0.3145 0.3093 0.0778 0.036 Uiso 1 1 calc R
C25 C -0.0664(12) 0.3970(3) 0.1057(7) 0.029(2) Uani 1 1 d .
H35 H 0.0340 0.4111 0.1223 0.044 Uiso 1 1 calc R
H36 H -0.1281 0.4010 0.1559 0.044 Uiso 1 1 calc R
H37 H -0.1123 0.4164 0.0541 0.044 Uiso 1 1 calc R
C26 C 0.0633(11) 0.3226(4) -0.0208(6) 0.0218(19) Uani 1 1 d .
H38 H 0.0770 0.2858 -0.0387 0.033 Uiso 1 1 calc R
H39 H 0.1613 0.3386 -0.0041 0.033 Uiso 1 1 calc R
H40 H 0.0125 0.3423 -0.0707 0.033 Uiso 1 1 calc R
C27 C 0.0170(11) 0.3606(4) 0.3391(6) 0.027(2) Uani 1 1 d .
H41 H 0.0137 0.3904 0.2973 0.040 Uiso 1 1 calc R
H42 H 0.1212 0.3531 0.3603 0.040 Uiso 1 1 calc R
H43 H -0.0395 0.3696 0.3899 0.040 Uiso 1 1 calc R
C28 C -0.2724(11) 0.3188(4) 0.2633(7) 0.030(2) Uani 1 1 d .
H44 H -0.3300 0.2887 0.2377 0.044 Uiso 1 1 calc R
H45 H -0.2844 0.3490 0.2225 0.044 Uiso 1 1 calc R
H46 H -0.3089 0.3283 0.3207 0.044 Uiso 1 1 calc R
C29 C -0.0559(11) 0.2455(4) 0.3646(6) 0.026(2) Uani 1 1 d .
H47 H -0.0277 0.2601 0.4240 0.039 Uiso 1 1 calc R
H48 H 0.0200 0.2199 0.3494 0.039 Uiso 1 1 calc R
H49 H -0.1531 0.2278 0.3645 0.039 Uiso 1 1 calc R

loop_
_atom_site_aniso_label
_atom_site_aniso_U_11
_atom_site_aniso_U_22
_atom_site_aniso_U_33
_atom_site_aniso_U_23
_atom_site_aniso_U_13
_atom_site_aniso_U_12
W1 0.00967(16) 0.00995(15) 0.01331(16) 0.00156(12) -0.00011(10) 0.00057(13)
Ge1 0.0107(4) 0.0092(4) 0.0128(4) 0.0013(3) 0.0000(3) -0.0001(3)
S1 0.0114(10) 0.0177(10) 0.0252(12) 0.0047(8) -0.0014(8) 0.0003(8)
C1 0.014(4) 0.015(4) 0.019(4) 0.001(3) 0.000(3) -0.002(3)
N1 0.011(4) 0.010(3) 0.021(4) -0.001(2) 0.004(3) -0.002(2)
C2 0.012(5) 0.014(4) 0.027(5) 0.002(3) 0.002(3) 0.000(3)
O1 0.022(4) 0.026(4) 0.043(4) 0.000(3) -0.001(3) -0.002(3)
C3 0.015(4) 0.018(4) 0.017(4) 0.004(3) 0.003(3) 0.004(3)
O2 0.026(4) 0.033(4) 0.020(3) 0.008(3) -0.004(3) 0.006(3)
C4 0.023(5) 0.013(4) 0.017(4) -0.003(3) -0.005(3) 0.008(3)
C5 0.028(5) 0.014(4) 0.020(5) -0.003(3) 0.003(4) 0.006(3)
C6 0.021(5) 0.016(4) 0.020(5) 0.002(3) 0.005(4) 0.005(3)
C8 0.017(5) 0.010(4) 0.022(5) -0.004(3) -0.003(3) 0.001(3)
C9 0.038(6) 0.022(4) 0.019(4) -0.001(4) -0.010(4) 0.005(4)
C10 0.034(6) 0.034(5) 0.022(5) -0.002(4) 0.003(4) 0.003(4)
C11 0.017(5) 0.022(4) 0.024(5) 0.000(3) 0.000(4) 0.006(3)
C12 0.040(6) 0.015(4) 0.030(5) 0.006(4) 0.002(4) -0.004(4)
C13 0.021(5) 0.025(5) 0.033(6) -0.007(4) 0.000(4) -0.003(4)
C14 0.028(5) 0.013(4) 0.025(5) 0.005(3) 0.013(4) 0.002(3)
C15 0.026(5) 0.028(5) 0.020(5) 0.003(4) 0.009(4) 0.003(4)
C16 0.050(7) 0.040(6) 0.027(6) 0.012(5) 0.017(5) 0.029(5)
C17 0.074(9) 0.024(6) 0.044(7) 0.022(5) 0.032(7) 0.019(6)
C18 0.069(9) 0.009(5) 0.049(7) -0.004(4) 0.037(7) -0.007(5)
C19 0.032(6) 0.021(5) 0.033(6) 0.003(4) 0.016(4) -0.007(4)
C20 0.016(4) 0.005(3) 0.015(4) -0.003(3) -0.002(3) -0.004(3)
Si1 0.0098(11) 0.0153(11) 0.0147(11) 0.0011(8) 0.0008(8) -0.0025(8)
Si2 0.0165(12) 0.0111(10) 0.0186(12) 0.0024(8) -0.0014(9) -0.0003(8)
Si3 0.0125(12) 0.0204(12) 0.0162(12) -0.0045(9) 0.0023(9) -0.0012(9)
C21 0.016(5) 0.023(5) 0.020(5) 0.001(3) -0.001(3) -0.007(3)
C22 0.014(5) 0.027(5) 0.019(5) 0.003(3) 0.000(3) -0.001(3)
C23 0.020(5) 0.025(5) 0.014(4) 0.002(3) 0.004(3) 0.004(3)
C24 0.016(5) 0.024(5) 0.031(5) 0.005(4) -0.005(4) 0.002(4)
C25 0.037(6) 0.013(5) 0.037(6) 0.004(4) 0.002(4) 0.004(4)
C26 0.024(5) 0.024(5) 0.017(4) 0.010(3) 0.000(4) -0.003(4)
C27 0.026(5) 0.034(5) 0.021(5) -0.010(4) 0.005(4) -0.005(4)
C28 0.026(6) 0.028(5) 0.036(6) -0.009(4) 0.009(4) 0.005(4)
C29 0.025(5) 0.040(6) 0.015(4) 0.000(4) 0.010(4) -0.005(4)

loop_
_atom_type_symbol
_atom_type_description
_atom_type_scat_dispersion_real
_atom_type_scat_dispersion_imag
_atom_type_scat_source
C C 0.0033 0.0016 'International Tables Vol C Tables 4.2.6.8 and 6.1.1.4'
H H 0.0000 0.0000 'International Tables Vol C Tables 4.2.6.8 and 6.1.1.4'
Ge Ge 0.1547 1.8001 'International Tables Vol C Tables 4.2.6.8 and 6.1.1.4'
N N 0.0061 0.0033 'International Tables Vol C Tables 4.2.6.8 and 6.1.1.4'
O O 0.0106 0.0060 'International Tables Vol C Tables 4.2.6.8 and 6.1.1.4'
S S 0.1246 0.1234 'International Tables Vol C Tables 4.2.6.8 and 6.1.1.4'
Si Si 0.0817 0.0704 'International Tables Vol C Tables 4.2.6.8 and 6.1.1.4'
W W -0.8490 6.8722 'International Tables Vol C Tables 4.2.6.8 and 6.1.1.4'

loop_
_geom_angle_atom_site_label_1
_geom_angle_atom_site_label_2
_geom_angle_atom_site_label_3
_geom_angle
C2 W1 C3 71.6(4)
C2 W1 N1 134.9(3)
C3 W1 N1 88.6(3)
C2 W1 C6 89.1(3)
C3 W1 C6 88.9(3)
N1 W1 C6 131.7(3)
C2 W1 C7 123.5(3)
C3 W1 C7 89.7(3)
N1 W1 C7 95.5(3)
C6 W1 C7 36.2(3)
C2 W1 C5 83.9(4)
C3 W1 C5 120.8(3)
N1 W1 C5 139.5(3)
C6 W1 C5 36.5(3)
C7 W1 C5 60.6(3)
C2 W1 C4 113.8(3)
C3 W1 C4 146.5(3)
N1 W1 C4 105.0(3)
C6 W1 C4 59.1(3)
C7 W1 C4 59.1(3)
C5 W1 C4 35.3(3)
C2 W1 C8 142.2(3)
C3 W1 C8 122.7(3)
N1 W1 C8 82.7(3)
C6 W1 C8 59.1(3)
C7 W1 C8 36.0(3)
C5 W1 C8 58.5(3)
C4 W1 C8 33.9(3)
C2 W1 Ge1 81.5(2)
C3 W1 Ge1 126.7(3)
N1 W1 Ge1 78.91(17)
C6 W1 Ge1 136.7(2)
C7 W1 Ge1 142.6(2)
C5 W1 Ge1 100.3(2)
C4 W1 Ge1 86.40(19)
C8 W1 Ge1 106.9(2)
C20 Ge1 S1 103.0(2)
C20 Ge1 W1 140.8(2)
S1 Ge1 W1 95.42(6)
C20 Ge1 H1 98(3)
S1 Ge1 H1 96(4)
W1 Ge1 H1 114(3)
C1 S1 Ge1 96.4(3)
N1 C1 S1 127.8(7)
N1 C1 H2 116.1
S1 C1 H2 116.1
C1 N1 C14 113.2(7)
C1 N1 W1 125.1(6)
C14 N1 W1 120.9(5)
O1 C2 W1 170.4(7)
O2 C3 W1 168.5(8)
C8 C4 C5 108.8(7)
C8 C4 C9 125.7(8)
C5 C4 C9 124.8(9)
C8 C4 W1 73.4(5)
C5 C4 W1 68.5(5)
C9 C4 W1 131.2(6)
C6 C5 C4 107.2(8)
C6 C5 C10 126.8(8)
C4 C5 C10 125.5(8)
C6 C5 W1 69.9(5)
C4 C5 W1 76.1(5)
C10 C5 W1 125.7(6)
C7 C6 C5 109.3(8)
C7 C6 C11 125.9(8)
C5 C6 C11 124.5(8)
C7 C6 W1 73.4(5)
C5 C6 W1 73.6(5)
C11 C6 W1 124.1(6)
C6 C7 C8 106.6(7)
C6 C7 C12 128.0(8)
C8 C7 C12 124.6(8)
C6 C7 W1 70.3(5)
C8 C7 W1 76.3(5)
C12 C7 W1 127.0(6)
C4 C8 C7 108.1(7)
C4 C8 C13 124.8(8)
C7 C8 C13 126.7(8)
C4 C8 W1 72.7(5)
C7 C8 W1 67.7(4)
C13 C8 W1 130.2(6)
C4 C9 H3 109.5
C4 C9 H4 109.5
H3 C9 H4 109.5
C4 C9 H5 109.5
H3 C9 H5 109.5
H4 C9 H5 109.5
C5 C10 H6 109.5
C5 C10 H7 109.5
H6 C10 H7 109.5
C5 C10 H8 109.5
H6 C10 H8 109.5
H7 C10 H8 109.5
C6 C11 H9 109.5
C6 C11 H10 109.5
H9 C11 H10 109.5
C6 C11 H11 109.5
H9 C11 H11 109.5
H10 C11 H11 109.5
C7 C12 H12 109.5
C7 C12 H13 109.5
H12 C12 H13 109.5
C7 C12 H14 109.5
H12 C12 H14 109.5
H13 C12 H14 109.5
C8 C13 H15 109.5
C8 C13 H16 109.5
H15 C13 H16 109.5
C8 C13 H17 109.5
H15 C13 H17 109.5
H16 C13 H17 109.5
C15 C14 C19 118.3(9)
C15 C14 N1 121.0(8)
C19 C14 N1 120.7(9)
C16 C15 C14 119.7(10)
C16 C15 H18 120.2
C14 C15 H18 120.2
C17 C16 C15 122.5(12)
C17 C16 H19 118.7
C15 C16 H19 118.7
C16 C17 C18 118.6(10)
C16 C17 H20 120.7
C18 C17 H20 120.7
C19 C18 C17 119.7(11)
C19 C18 H21 120.1
C17 C18 H21 120.1
C18 C19 C14 120.9(11)
C18 C19 H22 119.5
C14 C19 H22 119.5
Si3 C20 Si2 111.8(4)
Si3 C20 Si1 110.1(4)
Si2 C20 Si1 110.6(4)
Si3 C20 Ge1 112.4(4)
Si2 C20 Ge1 107.2(4)
Si1 C20 Ge1 104.5(4)
C23 Si1 C22 109.2(4)
C23 Si1 C21 104.6(4)
C22 Si1 C21 105.4(4)
C23 Si1 C20 111.3(4)
C22 Si1 C20 111.9(4)
C21 Si1 C20 113.9(4)
C26 Si2 C24 105.3(4)
C26 Si2 C25 105.2(4)
C24 Si2 C25 104.6(4)
C26 Si2 C20 114.4(4)
C24 Si2 C20 113.6(4)
C25 Si2 C20 112.7(4)
C29 Si3 C28 106.3(5)
C29 Si3 C27 106.4(4)
C28 Si3 C27 102.4(4)
C29 Si3 C20 112.6(4)
C28 Si3 C20 115.2(4)
C27 Si3 C20 112.9(4)
Si1 C21 H23 109.5
Si1 C21 H24 109.5
H23 C21 H24 109.5
Si1 C21 H25 109.5
H23 C21 H25 109.5
H24 C21 H25 109.5
Si1 C22 H26 109.5
Si1 C22 H27 109.5
H26 C22 H27 109.5
Si1 C22 H28 109.5
H26 C22 H28 109.5
H27 C22 H28 109.5
Si1 C23 H29 109.5
Si1 C23 H30 109.5
H29 C23 H30 109.5
Si1 C23 H31 109.5
H29 C23 H31 109.5
H30 C23 H31 109.5
Si2 C24 H32 109.5
Si2 C24 H33 109.5
H32 C24 H33 109.5
Si2 C24 H34 109.5
H32 C24 H34 109.5
H33 C24 H34 109.5
Si2 C25 H35 109.5
Si2 C25 H36 109.5
H35 C25 H36 109.5
Si2 C25 H37 109.5
H35 C25 H37 109.5
H36 C25 H37 109.5
Si2 C26 H38 109.5
Si2 C26 H39 109.5
H38 C26 H39 109.5
Si2 C26 H40 109.5
H38 C26 H40 109.5
H39 C26 H40 109.5
Si3 C27 H41 109.5
Si3 C27 H42 109.5
H41 C27 H42 109.5
Si3 C27 H43 109.5
H41 C27 H43 109.5
H42 C27 H43 109.5
Si3 C28 H44 109.5
Si3 C28 H45 109.5
H44 C28 H45 109.5
Si3 C28 H46 109.5
H44 C28 H46 109.5
H45 C28 H46 109.5
Si3 C29 H47 109.5
Si3 C29 H48 109.5
H47 C29 H48 109.5
Si3 C29 H49 109.5
H47 C29 H49 109.5
H48 C29 H49 109.5

loop_
_geom_bond_atom_site_label_1
_geom_bond_atom_site_label_2
_geom_bond_distance
W1 C2 1.949(9)
W1 C3 1.966(9)
W1 N1 2.243(7)
W1 C6 2.272(8)
W1 C7 2.312(8)
W1 C5 2.319(9)
W1 C4 2.420(8)
W1 C8 2.428(8)
W1 Ge1 2.6364(8)
Ge1 C20 2.031(7)
Ge1 S1 2.343(2)
Ge1 H1 1.47(9)
S1 C1 1.715(8)
C1 N1 1.303(11)
C1 H2 0.9500
N1 C14 1.447(11)
C2 O1 1.157(11)
C3 O2 1.162(10)
C4 C8 1.413(12)
C4 C5 1.442(13)
C4 C9 1.507(12)
C5 C6 1.438(12)
C5 C10 1.503(14)
C6 C7 1.426(12)
C6 C11 1.504(12)
C7 C8 1.470(12)
C7 C12 1.497(12)
C8 C13 1.508(13)
C9 H3 0.9800
C9 H4 0.9800
C9 H5 0.9800
C10 H6 0.9800
C10 H7 0.9800
C10 H8 0.9800
C11 H9 0.9800
C11 H10 0.9800
C11 H11 0.9800
C12 H12 0.9800
C12 H13 0.9800
C12 H14 0.9800
C13 H15 0.9800
C13 H16 0.9800
C13 H17 0.9800
C14 C15 1.386(14)
C14 C19 1.399(13)
C15 C16 1.373(13)
C15 H18 0.9500
C16 C17 1.365(18)
C16 H19 0.9500
C17 C18 1.390(19)
C17 H20 0.9500
C18 C19 1.385(14)
C18 H21 0.9500
C19 H22 0.9500
C20 Si3 1.900(8)
C20 Si2 1.901(8)
C20 Si1 1.913(8)
Si1 C23 1.878(9)
Si1 C22 1.880(9)
Si1 C21 1.882(9)
Si2 C26 1.869(9)
Si2 C24 1.870(9)
Si2 C25 1.887(9)
Si3 C29 1.873(10)
Si3 C28 1.881(10)
Si3 C27 1.893(10)
C21 H23 0.9800
C21 H24 0.9800
C21 H25 0.9800
C22 H26 0.9800
C22 H27 0.9800
C22 H28 0.9800
C23 H29 0.9800
C23 H30 0.9800
C23 H31 0.9800
C24 H32 0.9800
C24 H33 0.9800
C24 H34 0.9800
C25 H35 0.9800
C25 H36 0.9800
C25 H37 0.9800
C26 H38 0.9800
C26 H39 0.9800
C26 H40 0.9800
C27 H41 0.9800
C27 H42 0.9800
C27 H43 0.9800
C28 H44 0.9800
C28 H45 0.9800
C28 H46 0.9800
C29 H47 0.9800
C29 H48 0.9800
C29 H49 0.9800

loop_
_geom_torsion_atom_site_label_1
_geom_torsion_atom_site_label_2
_geom_torsion_atom_site_label_3
_geom_torsion_atom_site_label_4
_geom_torsion
C2 W1 Ge1 C20 -51.8(5)
C3 W1 Ge1 C20 7.6(5)
N1 W1 Ge1 C20 87.3(4)
C6 W1 Ge1 C20 -131.4(5)
C7 W1 Ge1 C20 171.9(5)
C5 W1 Ge1 C20 -134.0(4)
C4 W1 Ge1 C20 -166.6(4)
C8 W1 Ge1 C20 166.1(4)
C2 W1 Ge1 S1 -170.2(3)
C3 W1 Ge1 S1 -110.8(3)
N1 W1 Ge1 S1 -31.07(19)
C6 W1 Ge1 S1 110.3(3)
C7 W1 Ge1 S1 53.5(3)
C5 W1 Ge1 S1 107.7(2)
C4 W1 Ge1 S1 75.0(2)
C8 W1 Ge1 S1 47.7(2)
C20 Ge1 S1 C1 -111.6(4)
W1 Ge1 S1 C1 33.6(3)
Ge1 S1 C1 N1 -20.8(8)
S1 C1 N1 C14 179.0(6)
S1 C1 N1 W1 -11.1(11)
C2 W1 N1 C1 97.9(8)
C3 W1 N1 C1 159.9(7)
C6 W1 N1 C1 -113.0(7)
C7 W1 N1 C1 -110.6(7)
C5 W1 N1 C1 -60.9(8)
C4 W1 N1 C1 -51.2(7)
C8 W1 N1 C1 -76.9(7)
Ge1 W1 N1 C1 32.0(6)
C2 W1 N1 C14 -93.0(7)
C3 W1 N1 C14 -31.0(7)
C6 W1 N1 C14 56.1(8)
C7 W1 N1 C14 58.5(6)
C5 W1 N1 C14 108.2(7)
C4 W1 N1 C14 117.9(6)
C8 W1 N1 C14 92.2(6)
Ge1 W1 N1 C14 -158.9(6)
C3 W1 C2 O1 58(5)
N1 W1 C2 O1 127(5)
C6 W1 C2 O1 -31(5)
C7 W1 C2 O1 -19(5)
C5 W1 C2 O1 -67(5)
C4 W1 C2 O1 -86(5)
C8 W1 C2 O1 -62(5)
Ge1 W1 C2 O1 -168(5)
C2 W1 C3 O2 -55(4)
N1 W1 C3 O2 166(4)
C6 W1 C3 O2 34(4)
C7 W1 C3 O2 70(4)
C5 W1 C3 O2 15(4)
C4 W1 C3 O2 50(4)
C8 W1 C3 O2 85(4)
Ge1 W1 C3 O2 -119(4)
C2 W1 C4 C8 153.0(5)
C3 W1 C4 C8 60.5(8)
N1 W1 C4 C8 -50.5(5)
C6 W1 C4 C8 79.5(5)
C7 W1 C4 C8 37.0(5)
C5 W1 C4 C8 118.6(7)
Ge1 W1 C4 C8 -128.0(5)
C2 W1 C4 C5 34.4(6)
C3 W1 C4 C5 -58.1(8)
N1 W1 C4 C5 -169.1(5)
C6 W1 C4 C5 -39.1(5)
C7 W1 C4 C5 -81.6(5)
C8 W1 C4 C5 -118.6(7)
Ge1 W1 C4 C5 113.4(5)
C2 W1 C4 C9 -83.7(9)
C3 W1 C4 C9 -176.2(8)
N1 W1 C4 C9 72.8(9)
C6 W1 C4 C9 -157.2(10)
C7 W1 C4 C9 160.3(10)
C5 W1 C4 C9 -118.1(11)
C8 W1 C4 C9 123.3(11)
Ge1 W1 C4 C9 -4.7(9)
C8 C4 C5 C6 0.8(10)
C9 C4 C5 C6 -170.4(8)
W1 C4 C5 C6 63.5(6)
C8 C4 C5 C10 173.1(8)
C9 C4 C5 C10 1.9(14)
W1 C4 C5 C10 -124.2(9)
C8 C4 C5 W1 -62.7(6)
C9 C4 C5 W1 126.1(8)
C2 W1 C5 C6 96.9(6)
C3 W1 C5 C6 32.5(7)
N1 W1 C5 C6 -98.1(6)
C7 W1 C5 C6 -37.4(5)
C4 W1 C5 C6 -114.4(8)
C8 W1 C5 C6 -79.4(6)
Ge1 W1 C5 C6 177.0(5)
C2 W1 C5 C4 -148.7(5)
C3 W1 C5 C4 147.0(5)
N1 W1 C5 C4 16.3(7)
C6 W1 C5 C4 114.4(8)
C7 W1 C5 C4 77.1(5)
C8 W1 C5 C4 35.1(5)
Ge1 W1 C5 C4 -68.5(5)
C2 W1 C5 C10 -24.6(8)
C3 W1 C5 C10 -89.0(8)
N1 W1 C5 C10 140.4(7)
C6 W1 C5 C10 -121.5(10)
C7 W1 C5 C10 -158.9(9)
C4 W1 C5 C10 124.1(10)
C8 W1 C5 C10 159.1(9)
Ge1 W1 C5 C10 55.5(8)
C4 C5 C6 C7 -2.4(10)
C10 C5 C6 C7 -174.6(8)
W1 C5 C6 C7 65.3(6)
C4 C5 C6 C11 171.9(8)
C10 C5 C6 C11 -0.3(14)
W1 C5 C6 C11 -120.4(9)
C4 C5 C6 W1 -67.7(6)
C10 C5 C6 W1 120.1(9)
C2 W1 C6 C7 162.6(5)
C3 W1 C6 C7 91.0(5)
N1 W1 C6 C7 3.9(7)
C5 W1 C6 C7 -116.5(8)
C4 W1 C6 C7 -78.7(5)
C8 W1 C6 C7 -39.0(5)
Ge1 W1 C6 C7 -120.8(4)
C2 W1 C6 C5 -80.8(6)
C3 W1 C6 C5 -152.5(6)
N1 W1 C6 C5 120.5(5)
C7 W1 C6 C5 116.5(8)
C4 W1 C6 C5 37.9(5)
C8 W1 C6 C5 77.6(6)
Ge1 W1 C6 C5 -4.3(7)
C2 W1 C6 C11 40.1(7)
C3 W1 C6 C11 -31.6(7)
N1 W1 C6 C11 -118.6(7)
C7 W1 C6 C11 -122.5(9)
C5 W1 C6 C11 120.9(10)
C4 W1 C6 C11 158.8(8)
C8 W1 C6 C11 -161.5(8)
Ge1 W1 C6 C11 116.6(7)
C5 C6 C7 C8 3.0(9)
C11 C6 C7 C8 -171.2(8)
W1 C6 C7 C8 68.4(6)
C5 C6 C7 C12 172.5(8)
C11 C6 C7 C12 -1.7(15)
W1 C6 C7 C12 -122.2(9)
C5 C6 C7 W1 -65.4(6)
C11 C6 C7 W1 120.4(9)
C2 W1 C7 C6 -21.0(6)
C3 W1 C7 C6 -88.5(5)
N1 W1 C7 C6 -177.1(5)
C5 W1 C7 C6 37.7(5)
C4 W1 C7 C6 78.7(5)
C8 W1 C7 C6 113.5(7)
Ge1 W1 C7 C6 104.0(5)
C2 W1 C7 C8 -134.5(5)
C3 W1 C7 C8 158.0(5)
N1 W1 C7 C8 69.5(5)
C6 W1 C7 C8 -113.5(7)
C5 W1 C7 C8 -75.8(5)
C4 W1 C7 C8 -34.8(5)
Ge1 W1 C7 C8 -9.5(7)
C2 W1 C7 C12 102.3(8)
C3 W1 C7 C12 34.8(8)
N1 W1 C7 C12 -53.7(8)
C6 W1 C7 C12 123.3(10)
C5 W1 C7 C12 161.0(9)
C4 W1 C7 C12 -158.0(9)
C8 W1 C7 C12 -123.2(10)
Ge1 W1 C7 C12 -132.7(7)
C5 C4 C8 C7 1.1(9)
C9 C4 C8 C7 172.1(8)
W1 C4 C8 C7 -58.6(5)
C5 C4 C8 C13 -173.0(8)
C9 C4 C8 C13 -1.9(14)
W1 C4 C8 C13 127.4(8)
C5 C4 C8 W1 59.7(6)
C9 C4 C8 W1 -129.2(8)
C6 C7 C8 C4 -2.5(9)
C12 C7 C8 C4 -172.4(8)
W1 C7 C8 C4 61.8(6)
C6 C7 C8 C13 171.4(8)
C12 C7 C8 C13 1.5(13)
W1 C7 C8 C13 -124.3(8)
C6 C7 C8 W1 -64.3(6)
C12 C7 C8 W1 125.8(9)
C2 W1 C8 C4 -42.6(7)
C3 W1 C8 C4 -145.2(5)
N1 W1 C8 C4 131.3(5)
C6 W1 C8 C4 -79.5(5)
C7 W1 C8 C4 -118.7(7)
C5 W1 C8 C4 -36.6(5)
Ge1 W1 C8 C4 55.3(5)
C2 W1 C8 C7 76.1(7)
C3 W1 C8 C7 -26.5(6)
N1 W1 C8 C7 -110.0(5)
C6 W1 C8 C7 39.2(5)
C5 W1 C8 C7 82.1(5)
C4 W1 C8 C7 118.7(7)
Ge1 W1 C8 C7 174.0(4)
C2 W1 C8 C13 -164.0(8)
C3 W1 C8 C13 93.5(8)
N1 W1 C8 C13 9.9(8)
C6 W1 C8 C13 159.1(9)
C7 W1 C8 C13 119.9(10)
C5 W1 C8 C13 -157.9(9)
C4 W1 C8 C13 -121.4(10)
Ge1 W1 C8 C13 -66.1(8)
C1 N1 C14 C15 -125.2(9)
W1 N1 C14 C15 64.4(10)
C1 N1 C14 C19 51.8(11)
W1 N1 C14 C19 -118.5(8)
C19 C14 C15 C16 5.0(14)
N1 C14 C15 C16 -177.9(8)
C14 C15 C16 C17 -2.2(15)
C15 C16 C17 C18 -1.6(16)
C16 C17 C18 C19 2.6(16)
C17 C18 C19 C14 0.3(15)
C15 C14 C19 C18 -4.1(14)
N1 C14 C19 C18 178.8(8)
S1 Ge1 C20 Si3 49.3(4)
W1 Ge1 C20 Si3 -66.6(6)
S1 Ge1 C20 Si2 -73.9(4)
W1 Ge1 C20 Si2 170.11(12)
S1 Ge1 C20 Si1 168.7(3)
W1 Ge1 C20 Si1 52.8(5)
Si3 C20 Si1 C23 166.2(4)
Si2 C20 Si1 C23 -69.7(5)
Ge1 C20 Si1 C23 45.3(5)
Si3 C20 Si1 C22 43.7(5)
Si2 C20 Si1 C22 167.8(4)
Ge1 C20 Si1 C22 -77.2(5)
Si3 C20 Si1 C21 -75.8(5)
Si2 C20 Si1 C21 48.3(5)
Ge1 C20 Si1 C21 163.3(4)
Si3 C20 Si2 C26 165.1(4)
Si1 C20 Si2 C26 42.0(5)
Ge1 C20 Si2 C26 -71.3(5)
Si3 C20 Si2 C24 -73.9(5)
Si1 C20 Si2 C24 162.9(4)
Ge1 C20 Si2 C24 49.7(5)
Si3 C20 Si2 C25 44.9(6)
Si1 C20 Si2 C25 -78.2(5)
Ge1 C20 Si2 C25 168.5(4)
Si2 C20 Si3 C29 158.2(4)
Si1 C20 Si3 C29 -78.5(5)
Ge1 C20 Si3 C29 37.6(6)
Si2 C20 Si3 C28 36.0(6)
Si1 C20 Si3 C28 159.3(4)
Ge1 C20 Si3 C28 -84.6(5)
Si2 C20 Si3 C27 -81.2(5)
Si1 C20 Si3 C27 42.1(6)
Ge1 C20 Si3 C27 158.2(4)
